data_4076652
loop_
_publ_author_name
'MacAdams, Leonard A.'
'Kim, Woo-Kyu'
'Liable-Sands, Louise M.'
'Guzei, Ilia A.'
'Rheingold, Arnold L.'
'Theopold, Klaus H.'

_publ_section_title
;
 The (Ph)2nacnac Ligand in Organochromium Chemistry
;
_journal_issue 5
_journal_name_full Organometallics
_journal_page_first 952
_journal_paper_doi 10.1021/om010857k
_journal_volume 21
_journal_year 2002
_chemical_formula_sum 'C34 H34 Cl Cr N4'
_chemical_formula_weight 586.10
_chemical_name_systematic
; 
 ? 
;
_space_group_IT_number 2
_symmetry_cell_setting triclinic
_symmetry_space_group_name_Hall '-P 1'
_symmetry_space_group_name_H-M 'P -1'
_atom_sites_solution_hydrogens geom
_atom_sites_solution_primary direct
_atom_sites_solution_secondary difmap
_audit_creation_method SHELXL
_cell_angle_alpha 73.9512(6)
_cell_angle_beta 83.5156(2)
_cell_angle_gamma 82.8597(6)
_cell_formula_units_Z 4
_cell_length_a 9.23610(2)
_cell_length_b 17.7197(2)
_cell_length_c 19.1786(3)
_cell_measurement_temperature 198(2)
_cell_volume 2982.89(6)
_computing_structure_refinement 'SHELXL-93 (Sheldrick, 1993)'
_computing_structure_solution 'SHELXS-86 (Sheldrick, 1990)'
_diffrn_ambient_temperature 198(2)
_diffrn_radiation_monochromator graphite
_diffrn_radiation_source 'fine-focus sealed tube'
_diffrn_radiation_type MoK\a
_diffrn_radiation_wavelength 0.71073
_diffrn_reflns_av_R_equivalents 0.0708
_diffrn_reflns_av_sigmaI/netI 0.1467
_diffrn_reflns_limit_h_max 10
_diffrn_reflns_limit_h_min -11
_diffrn_reflns_limit_k_max 23
_diffrn_reflns_limit_k_min -23
_diffrn_reflns_limit_l_max 25
_diffrn_reflns_limit_l_min -25
_diffrn_reflns_number 17368
_diffrn_reflns_theta_max 26.00
_diffrn_reflns_theta_min 1.11
_exptl_absorpt_coefficient_mu 0.503
_exptl_crystal_colour Brown
_exptl_crystal_density_diffrn 1.305
_exptl_crystal_description Rod
_exptl_crystal_F_000 1228
_exptl_crystal_size_max 0.60
_exptl_crystal_size_mid 0.20
_exptl_crystal_size_min 0.15
_refine_diff_density_max 1.008
_refine_diff_density_min -1.518
_refine_diff_density_rms 0.119
_refine_ls_extinction_method none
_refine_ls_goodness_of_fit_all 1.004
_refine_ls_goodness_of_fit_obs 1.138
_refine_ls_matrix_type full
_refine_ls_number_parameters 721
_refine_ls_number_reflns 11123
_refine_ls_number_restraints 0
_refine_ls_restrained_S_all 1.081
_refine_ls_restrained_S_obs 1.138
_refine_ls_R_factor_all 0.1185
_refine_ls_R_factor_obs 0.0713
_refine_ls_shift/esd_max -0.002
_refine_ls_shift/esd_mean 0.000
_refine_ls_structure_factor_coef Fsqd
_refine_ls_weighting_details 'w=1/[\s^2^(Fo^2^)+(0.0800P)^2^+0.0000P] where P=(Fo^2^+2Fc^2^)/3'
_refine_ls_weighting_scheme calc
_refine_ls_wR_factor_all 0.2201
_refine_ls_wR_factor_obs 0.1749
_reflns_number_observed 6551
_reflns_number_total 11132
_reflns_observed_criterion >2sigma(I)
_cod_data_source_file om010857k.cif
_cod_data_source_block len05
_cod_depositor_comments
;
The following automatic conversions were performed:

'_symmetry_cell_setting' value 'Triclinic' changed to 'triclinic'
according to /home/saulius/struct/CIF-dictionaries/cif_core.dic
dictionary named 'cif_core.dic' version 2.4.1 from 2010-06-29.

Automatic conversion script
Id: cif_fix_values 1715 2011-07-08 13:25:40Z adriana 

The following automatic conversions were performed:

'_refine_ls_weighting_scheme' value 'calc
w=1/[\s^2^(Fo^2^)+(0.0800P)^2^+0.0000P] where P=(Fo^2^+2Fc^2^)/3' was
changed to 'calc'. New tag '_refine_ls_weighting_details' was
created. The value of the new tag was set to
'w=1/[\s^2^(Fo^2^)+(0.0800P)^2^+0.0000P] where P=(Fo^2^+2Fc^2^)/3'.

Automatic conversion script
Id: cif_fix_values 3143 2015-03-26 13:38:13Z robertas 
;
_cod_original_cell_volume 2982.86(5)
_cod_original_sg_symbol_H-M P-1
_cod_database_code 4076652

loop_
_symmetry_equiv_pos_as_xyz
'x, y, z'
'-x, -y, -z'

loop_
_atom_site_aniso_label
_atom_site_aniso_U_11
_atom_site_aniso_U_22
_atom_site_aniso_U_33
_atom_site_aniso_U_23
_atom_site_aniso_U_13
_atom_site_aniso_U_12
Cr1A 0.0304(5) 0.0234(4) 0.0161(4) -0.0035(3) -0.0057(3) 0.0006(3)
Cr1B 0.0302(5) 0.0217(4) 0.0171(4) -0.0032(3) -0.0050(3) -0.0032(3)
Cl1A 0.0380(8) 0.0449(8) 0.0215(6) -0.0062(5) -0.0042(5) 0.0115(6)
Cl1B 0.0395(8) 0.0426(8) 0.0242(6) -0.0056(5) -0.0070(5) -0.0159(6)
N1A 0.021(2) 0.023(2) 0.025(2) -0.006(2) -0.005(2) 0.000(2)
N2A 0.012(2) 0.025(2) 0.026(2) -0.003(2) -0.010(2) 0.003(2)
N21A 0.030(2) 0.024(2) 0.029(2) -0.007(2) -0.004(2) -0.003(2)
N22A 0.026(2) 0.026(2) 0.019(2) -0.002(2) -0.005(2) 0.000(2)
N1B 0.028(2) 0.028(2) 0.022(2) -0.003(2) -0.005(2) -0.004(2)
N2B 0.027(2) 0.028(2) 0.027(2) -0.009(2) -0.002(2) 0.000(2)
N21B 0.033(2) 0.023(2) 0.021(2) -0.005(2) -0.005(2) -0.004(2)
N22B 0.032(2) 0.023(2) 0.023(2) -0.003(2) -0.004(2) -0.006(2)
C1A 0.041(4) 0.054(4) 0.030(3) 0.009(3) -0.004(3) -0.002(3)
C2A 0.029(3) 0.029(3) 0.023(2) -0.005(2) -0.003(2) -0.004(2)
C3A 0.029(3) 0.029(3) 0.025(2) -0.003(2) 0.000(2) -0.003(2)
C4A 0.033(3) 0.025(3) 0.023(2) -0.008(2) -0.001(2) 0.001(2)
C5A 0.022(3) 0.042(3) 0.042(3) 0.001(2) 0.000(2) 0.002(2)
C6A 0.041(3) 0.038(3) 0.032(3) 0.000(2) -0.017(2) -0.009(3)
C7A 0.053(4) 0.054(4) 0.042(3) -0.003(3) -0.019(3) -0.016(3)
C8A 0.028(3) 0.066(4) 0.036(3) 0.015(3) -0.006(2) -0.006(3)
C9A 0.042(4) 0.045(4) 0.031(3) 0.005(2) -0.004(3) 0.013(3)
C10A 0.043(3) 0.036(3) 0.023(3) -0.002(2) -0.005(2) 0.004(3)
C11A 0.019(3) 0.035(3) 0.019(2) 0.000(2) -0.006(2) 0.001(2)
C12A 0.036(3) 0.035(3) 0.030(3) -0.005(2) -0.010(2) -0.003(2)
C13A 0.045(4) 0.039(3) 0.038(3) 0.004(2) -0.021(3) -0.003(3)
C14A 0.040(4) 0.033(3) 0.048(3) 0.012(3) -0.010(3) 0.002(3)
C15A 0.043(4) 0.027(3) 0.052(3) -0.004(2) -0.011(3) 0.004(3)
C16A 0.044(3) 0.028(3) 0.033(3) -0.005(2) -0.007(2) -0.001(2)
C17A 0.030(3) 0.026(3) 0.029(3) -0.002(2) -0.009(2) 0.004(2)
C21A 0.057(4) 0.040(3) 0.038(3) -0.021(3) -0.011(3) -0.005(3)
C22A 0.036(3) 0.033(3) 0.026(3) -0.012(2) -0.012(2) 0.006(2)
C23A 0.043(3) 0.039(3) 0.021(2) -0.011(2) -0.007(2) -0.002(3)
C24A 0.030(3) 0.031(3) 0.023(2) -0.007(2) -0.003(2) 0.000(2)
C25A 0.061(4) 0.041(3) 0.024(3) -0.003(2) 0.004(3) -0.008(3)
C26A 0.034(3) 0.024(3) 0.035(3) -0.010(2) -0.010(2) 0.003(2)
C27A 0.045(4) 0.021(3) 0.042(3) -0.002(2) -0.011(3) 0.000(2)
C28A 0.041(4) 0.030(3) 0.051(3) -0.005(3) -0.002(3) -0.015(3)
C29A 0.034(3) 0.040(3) 0.054(4) -0.012(3) -0.013(3) -0.008(3)
C30A 0.039(3) 0.028(3) 0.036(3) -0.006(2) -0.015(2) 0.000(2)
C31A 0.020(3) 0.027(3) 0.031(3) -0.011(2) -0.004(2) -0.006(2)
C32A 0.035(3) 0.034(3) 0.033(3) -0.006(2) -0.003(2) -0.009(2)
C33A 0.051(4) 0.031(3) 0.037(3) -0.006(2) -0.005(3) -0.007(3)
C34A 0.059(4) 0.042(4) 0.042(3) -0.013(3) -0.010(3) -0.015(3)
C35A 0.051(4) 0.052(4) 0.065(4) -0.010(3) -0.028(3) -0.015(3)
C36A 0.053(4) 0.037(3) 0.051(4) -0.005(3) -0.023(3) -0.005(3)
C37A 0.019(3) 0.031(3) 0.024(2) -0.006(2) -0.003(2) -0.002(2)
C1B 0.068(4) 0.048(4) 0.027(3) -0.003(2) -0.020(3) -0.012(3)
C2B 0.040(3) 0.039(3) 0.022(2) -0.004(2) -0.011(2) -0.014(3)
C3N 0.035(3) 0.038(3) 0.035(3) -0.020(2) 0.007(2) -0.014(3)
C3B 0.049(4) 0.047(3) 0.018(2) -0.011(2) -0.003(2) -0.014(3)
C5B 0.062(4) 0.048(4) 0.044(3) -0.026(3) 0.007(3) -0.005(3)
C6B 0.040(4) 0.040(3) 0.047(3) -0.015(3) -0.005(3) -0.004(3)
C7B 0.051(4) 0.030(3) 0.052(4) -0.004(3) -0.024(3) 0.005(3)
C7B 0.025(3) 0.059(4) 0.075(4) -0.035(4) -0.005(3) 0.001(3)
C8B 0.050(4) 0.030(3) 0.035(3) -0.002(2) -0.009(3) -0.001(3)
C8B 0.042(4) 0.047(4) 0.070(4) -0.026(3) -0.024(3) 0.013(3)
C9B 0.031(3) 0.028(3) 0.029(3) -0.004(2) -0.016(2) 0.001(2)
C12B 0.017(3) 0.036(3) 0.063(4) -0.016(3) 0.001(2) -0.005(2)
C13B 0.049(4) 0.034(3) 0.084(5) -0.019(3) -0.009(4) 0.003(3)
C14B 0.042(4) 0.037(3) 0.071(4) -0.017(3) -0.019(3) 0.012(3)
C15B 0.055(4) 0.022(3) 0.053(4) -0.005(2) -0.004(3) -0.002(3)
C16B 0.035(3) 0.025(3) 0.046(3) -0.011(2) -0.001(2) -0.003(2)
C17B 0.035(3) 0.026(3) 0.034(3) -0.015(2) -0.003(2) -0.002(2)
C21B 0.028(3) 0.047(3) 0.039(3) -0.005(2) -0.007(2) -0.011(3)
C22B 0.032(3) 0.029(3) 0.025(2) -0.006(2) -0.006(2) -0.001(2)
C23B 0.031(3) 0.039(3) 0.032(3) -0.002(2) -0.014(2) -0.005(2)
C24B 0.033(3) 0.035(3) 0.026(3) 0.000(2) -0.013(2) -0.006(2)
C25B 0.060(5) 0.073(5) 0.032(3) 0.020(3) -0.020(3) -0.021(4)
C26B 0.050(4) 0.031(3) 0.029(3) -0.009(2) -0.002(2) -0.008(3)
C27B 0.053(4) 0.032(3) 0.049(3) -0.012(3) 0.002(3) -0.015(3)
C28B 0.053(4) 0.030(3) 0.041(3) 0.002(2) 0.004(3) -0.013(3)
C29B 0.045(4) 0.038(3) 0.029(3) -0.002(2) 0.004(2) -0.008(3)
C30B 0.038(3) 0.027(3) 0.032(3) -0.006(2) -0.002(2) -0.006(2)
C31B 0.029(3) 0.025(3) 0.026(2) -0.003(2) -0.003(2) -0.004(2)
C32B 0.044(3) 0.028(3) 0.027(3) -0.002(2) -0.001(2) -0.008(2)
C33B 0.055(4) 0.030(3) 0.033(3) 0.005(2) -0.016(3) -0.015(3)
C34B 0.034(3) 0.044(3) 0.039(3) 0.004(3) -0.009(3) -0.012(3)
C35B 0.038(4) 0.043(3) 0.043(3) -0.006(3) 0.007(3) -0.005(3)
C36B 0.038(3) 0.033(3) 0.031(3) -0.007(2) -0.004(2) -0.008(3)
C37B 0.034(3) 0.030(3) 0.017(2) 0.004(2) -0.007(2) -0.007(2)

loop_
_atom_site_label
_atom_site_type_symbol
_atom_site_fract_x
_atom_site_fract_y
_atom_site_fract_z
_atom_site_U_iso_or_equiv
_atom_site_thermal_displace_type
_atom_site_occupancy
_atom_site_calc_flag
_atom_site_refinement_flags
Cr1A Cr 0.80694(9) 0.03568(4) 0.18561(4) 0.0236(2) Uani 1 d .
Cr1B Cr 0.40829(9) 0.46397(4) 0.31517(4) 0.0231(2) Uani 1 d .
Cl1A Cl 1.04215(15) -0.02549(8) 0.17108(6) 0.0366(3) Uani 1 d .
Cl1B Cl 0.61218(15) 0.52228(8) 0.32927(6) 0.0347(3) Uani 1 d .
N1A N 0.8031(4) -0.0164(2) 0.2965(2) 0.0229(9) Uani 1 d .
N2A N 0.6087(4) 0.0940(2) 0.2040(2) 0.0213(8) Uani 1 d .
N21A N 0.7193(5) -0.0241(2) 0.1313(2) 0.0274(9) Uani 1 d .
N22A N 0.8552(4) 0.1179(2) 0.0919(2) 0.0242(9) Uani 1 d .
N1B N 0.4591(4) 0.3774(2) 0.4044(2) 0.0263(9) Uani 1 d .
N2B N 0.2766(4) 0.5212(2) 0.3753(2) 0.0275(9) Uani 1 d .
N21B N 0.2387(4) 0.4090(2) 0.2990(2) 0.0255(9) Uani 1 d .
N22B N 0.4233(5) 0.5189(2) 0.2052(2) 0.0260(9) Uani 1 d .
C1A C 0.6830(7) -0.0868(4) 0.4145(3) 0.046(2) Uani 1 d .
H1AA H 0.7847(7) -0.1052(4) 0.4251(3) 0.069 Uiso 1 calc R
H1AB H 0.6291(7) -0.1322(4) 0.4181(3) 0.069 Uiso 1 calc R
H1AC H 0.6372(7) -0.0583(4) 0.4497(3) 0.069 Uiso 1 calc R
C2A C 0.6798(6) -0.0323(3) 0.3383(2) 0.0272(11) Uani 1 d .
C3A C 0.5404(6) -0.0016(3) 0.3159(2) 0.0289(11) Uani 1 d .
H3AA H 0.4597(6) -0.0253(3) 0.3453(2) 0.035 Uiso 1 calc R
C4A C 0.5074(6) 0.0602(3) 0.2550(2) 0.0267(11) Uani 1 d .
C5A C 0.3464(6) 0.0877(3) 0.2490(3) 0.0384(13) Uani 1 d .
H5AA H 0.3342(6) 0.1309(3) 0.2047(3) 0.058 Uiso 1 calc R
H5AB H 0.3068(6) 0.1062(3) 0.2916(3) 0.058 Uiso 1 calc R
H5AC H 0.2939(6) 0.0437(3) 0.2468(3) 0.058 Uiso 1 calc R
C6A C 0.9945(6) 0.0014(3) 0.3685(3) 0.0375(13) Uani 1 d .
H6AA H 0.9518(6) 0.0537(3) 0.3656(3) 0.045 Uiso 1 calc R
C7A C 1.1169(7) -0.0290(4) 0.4074(3) 0.050(2) Uani 1 d .
H7AA H 1.1565(7) 0.0031(4) 0.4314(3) 0.060 Uiso 1 calc R
C8A C 1.1820(6) -0.1041(4) 0.4121(3) 0.048(2) Uani 1 d .
H8AA H 1.2649(6) -0.1238(4) 0.4392(3) 0.058 Uiso 1 calc R
C9A C 1.1248(6) -0.1505(4) 0.3766(3) 0.0439(15) Uani 1 d .
H9AA H 1.1695(6) -0.2023(4) 0.3786(3) 0.053 Uiso 1 calc R
C10A C 1.0007(6) -0.1212(3) 0.3376(3) 0.0358(13) Uani 1 d .
H10A H 0.9617(6) -0.1535(3) 0.3136(3) 0.043 Uiso 1 calc R
C11A C 0.9350(5) -0.0466(3) 0.3338(2) 0.0257(11) Uani 1 d .
C12A C 0.5260(6) 0.1648(3) 0.0830(3) 0.0339(12) Uani 1 d .
H12A H 0.5486(6) 0.1179(3) 0.0674(3) 0.041 Uiso 1 calc R
C13A C 0.4654(6) 0.2338(3) 0.0364(3) 0.0422(14) Uani 1 d .
H13A H 0.4458(6) 0.2334(3) -0.0111(3) 0.051 Uiso 1 calc R
C14A C 0.4334(6) 0.3026(3) 0.0578(3) 0.0448(15) Uani 1 d .
H14A H 0.3917(6) 0.3490(3) 0.0255(3) 0.054 Uiso 1 calc R
C15A C 0.4626(6) 0.3033(3) 0.1269(3) 0.0421(14) Uani 1 d .
H15A H 0.4414(6) 0.3506(3) 0.1418(3) 0.050 Uiso 1 calc R
C16A C 0.5228(6) 0.2353(3) 0.1745(3) 0.0354(12) Uani 1 d .
H16A H 0.5433(6) 0.2361(3) 0.2217(3) 0.042 Uiso 1 calc R
C17A C 0.5529(6) 0.1659(3) 0.1525(3) 0.0294(11) Uani 1 d .
C21A C 0.6812(7) -0.0769(3) 0.0286(3) 0.0424(14) Uani 1 d .
H21A H 0.6338(7) -0.1160(3) 0.0684(3) 0.064 Uiso 1 calc R
H21B H 0.7626(7) -0.1035(3) 0.0043(3) 0.064 Uiso 1 calc R
H21C H 0.6100(7) -0.0498(3) -0.0064(3) 0.064 Uiso 1 calc R
C22A C 0.7396(6) -0.0168(3) 0.0595(3) 0.0311(12) Uani 1 d .
C23A C 0.8108(6) 0.0433(3) 0.0105(3) 0.0337(12) Uani 1 d .
H23A H 0.8251(6) 0.0406(3) -0.0386(3) 0.040 Uiso 1 calc R
C24A C 0.8642(6) 0.1079(3) 0.0256(2) 0.0284(11) Uani 1 d .
C25A C 0.9319(7) 0.1663(3) -0.0392(3) 0.0433(15) Uani 1 d .
H25A H 0.9651(7) 0.2087(3) -0.0231(3) 0.065 Uiso 1 calc R
H25B H 0.8589(7) 0.1886(3) -0.0746(3) 0.065 Uiso 1 calc R
H25C H 1.0155(7) 0.1394(3) -0.0619(3) 0.065 Uiso 1 calc R
C26A C 0.7009(6) -0.1489(3) 0.2244(3) 0.0306(12) Uani 1 d .
H26A H 0.8046(6) -0.1551(3) 0.2242(3) 0.037 Uiso 1 calc R
C27A C 0.6210(6) -0.2047(3) 0.2720(3) 0.0365(13) Uani 1 d .
H27A H 0.6690(6) -0.2492(3) 0.3040(3) 0.044 Uiso 1 calc R
C28A C 0.4708(6) -0.1955(3) 0.2729(3) 0.0412(14) Uani 1 d .
H28A H 0.4150(6) -0.2335(3) 0.3063(3) 0.049 Uiso 1 calc R
C29A C 0.3999(6) -0.1313(3) 0.2254(3) 0.0416(14) Uani 1 d .
H29A H 0.2962(6) -0.1260(3) 0.2257(3) 0.050 Uiso 1 calc R
C30A C 0.4809(6) -0.0754(3) 0.1779(3) 0.0341(12) Uani 1 d .
H30A H 0.4328(6) -0.0310(3) 0.1458(3) 0.041 Uiso 1 calc R
C31A C 0.6340(5) -0.0840(3) 0.1768(3) 0.0250(10) Uani 1 d .
C32A C 0.8369(6) 0.2619(3) 0.0731(3) 0.0340(12) Uani 1 d .
H32A H 0.7500(6) 0.2679(3) 0.0491(3) 0.041 Uiso 1 calc R
C33A C 0.8946(7) 0.3277(3) 0.0809(3) 0.0400(14) Uani 1 d .
H33A H 0.8474(7) 0.3788(3) 0.0612(3) 0.048 Uiso 1 calc R
C34A C 1.0187(7) 0.3199(4) 0.1166(3) 0.046(2) Uani 1 d .
H34A H 1.0593(7) 0.3653(4) 0.1200(3) 0.055 Uiso 1 calc R
C35A C 1.0837(7) 0.2457(4) 0.1472(4) 0.054(2) Uani 1 d .
H35A H 1.1672(7) 0.2398(4) 0.1737(4) 0.065 Uiso 1 calc R
C36A C 1.0285(7) 0.1793(4) 0.1399(3) 0.047(2) Uani 1 d .
H36A H 1.0737(7) 0.1283(4) 0.1616(3) 0.056 Uiso 1 calc R
C37A C 0.9077(5) 0.1870(3) 0.1009(2) 0.0250(10) Uani 1 d .
C1B C 0.5082(7) 0.3215(3) 0.5333(3) 0.047(2) Uani 1 d .
H1BA H 0.5642(7) 0.2801(3) 0.5137(3) 0.071 Uiso 1 calc R
H1BB H 0.4315(7) 0.2984(3) 0.5698(3) 0.071 Uiso 1 calc R
H1BC H 0.5738(7) 0.3454(3) 0.5560(3) 0.071 Uiso 1 calc R
C2B C 0.4386(6) 0.3843(3) 0.4721(2) 0.0329(12) Uani 1 d .
C3N C 0.2738(6) 0.5100(3) 0.4466(3) 0.0339(12) Uani 1 d .
C3B C 0.3546(6) 0.4471(3) 0.4908(3) 0.0367(13) Uani 1 d .
H3BA H 0.3520(6) 0.4474(3) 0.5405(3) 0.044 Uiso 1 calc R
C5B C 0.1812(7) 0.5682(4) 0.4819(3) 0.050(2) Uani 1 d .
H5BA H 0.1303(7) 0.6091(4) 0.4446(3) 0.074 Uiso 1 calc R
H5BB H 0.2442(7) 0.5927(4) 0.5053(3) 0.074 Uiso 1 calc R
H5BC H 0.1091(7) 0.5406(4) 0.5184(3) 0.074 Uiso 1 calc R
C6B C 0.6590(6) 0.3189(4) 0.3376(3) 0.0416(14) Uani 1 d .
H6BA H 0.6912(6) 0.3698(4) 0.3170(3) 0.050 Uiso 1 calc R
C7B C 0.5666(7) 0.1701(3) 0.3976(3) 0.0451(15) Uani 1 d .
H7BA H 0.5356(7) 0.1191(3) 0.4192(3) 0.054 Uiso 1 calc R
C7B C 0.7336(6) 0.2530(4) 0.3178(4) 0.050(2) Uani 1 d .
H7BB H 0.8166(6) 0.2596(4) 0.2834(4) 0.060 Uiso 1 calc R
C8B C 0.4897(7) 0.2339(3) 0.4165(3) 0.0394(13) Uani 1 d .
H8BA H 0.4041(7) 0.2271(3) 0.4491(3) 0.047 Uiso 1 calc R
C8B C 0.6876(7) 0.1782(4) 0.3480(4) 0.051(2) Uani 1 d .
H8BB H 0.7385(7) 0.1336(4) 0.3347(4) 0.061 Uiso 1 calc R
C9B C 0.5374(6) 0.3088(3) 0.3878(3) 0.0295(11) Uani 1 d .
C12B C 0.0304(6) 0.5753(3) 0.3330(3) 0.0383(13) Uani 1 d .
H12B H -0.0116(6) 0.5312(3) 0.3657(3) 0.046 Uiso 1 calc R
C13B C -0.0580(8) 0.6323(4) 0.2855(4) 0.055(2) Uani 1 d .
H13B H -0.1591(8) 0.6272(4) 0.2852(4) 0.066 Uiso 1 calc R
C14B C 0.0062(7) 0.6959(4) 0.2394(4) 0.050(2) Uani 1 d .
H14B H -0.0519(7) 0.7349(4) 0.2067(4) 0.060 Uiso 1 calc R
C15B C 0.1526(7) 0.7046(3) 0.2396(3) 0.0445(15) Uani 1 d .
H15B H 0.1939(7) 0.7494(3) 0.2078(3) 0.053 Uiso 1 calc R
C16B C 0.2382(6) 0.6485(3) 0.2859(3) 0.0351(12) Uani 1 d .
H16B H 0.3388(6) 0.6549(3) 0.2859(3) 0.042 Uiso 1 calc R
C17B C 0.1806(6) 0.5825(3) 0.3328(3) 0.0305(12) Uani 1 d .
C21B C -0.0131(6) 0.4199(3) 0.2604(3) 0.0382(13) Uani 1 d .
H21D H -0.0244(6) 0.3774(3) 0.3052(3) 0.057 Uiso 1 calc R
H21E H -0.0316(6) 0.4015(3) 0.2188(3) 0.057 Uiso 1 calc R
H21F H -0.0832(6) 0.4654(3) 0.2637(3) 0.057 Uiso 1 calc R
C22B C 0.1421(6) 0.4442(3) 0.2501(2) 0.0288(11) Uani 1 d .
C23B C 0.1761(6) 0.5049(3) 0.1879(3) 0.0345(12) Uani 1 d .
H23B H 0.0977(6) 0.5285(3) 0.1586(3) 0.041 Uiso 1 calc R
C24B C 0.3116(6) 0.5347(3) 0.1639(3) 0.0319(12) Uani 1 d .
C25B C 0.3221(8) 0.5890(4) 0.0877(3) 0.059(2) Uani 1 d .
H25D H 0.4204(8) 0.6068(4) 0.0759(3) 0.089 Uiso 1 calc R
H25E H 0.2494(8) 0.6349(4) 0.0848(3) 0.089 Uiso 1 calc R
H25F H 0.3031(8) 0.5607(4) 0.0529(3) 0.089 Uiso 1 calc R
C26B C 0.1970(6) 0.2697(3) 0.3295(3) 0.0359(13) Uani 1 d .
H26B H 0.2373(6) 0.2683(3) 0.2820(3) 0.043 Uiso 1 calc R
C27B C 0.1431(7) 0.2037(3) 0.3759(3) 0.0437(15) Uani 1 d .
H27B H 0.1459(7) 0.1571(3) 0.3602(3) 0.052 Uiso 1 calc R
C28B C 0.0842(7) 0.2043(3) 0.4457(3) 0.0436(14) Uani 1 d .
H28B H 0.0456(7) 0.1587(3) 0.4775(3) 0.052 Uiso 1 calc R
C29B C 0.0825(6) 0.2724(3) 0.4684(3) 0.0389(13) Uani 1 d .
H29B H 0.0444(6) 0.2730(3) 0.5164(3) 0.047 Uiso 1 calc R
C30B C 0.1363(6) 0.3399(3) 0.4212(3) 0.0325(12) Uani 1 d .
H30B H 0.1340(6) 0.3864(3) 0.4370(3) 0.039 Uiso 1 calc R
C31B C 0.1935(6) 0.3391(3) 0.3510(2) 0.0272(11) Uani 1 d .
C32B C 0.5832(6) 0.6279(3) 0.1651(3) 0.0334(12) Uani 1 d .
H32B H 0.5128(6) 0.6599(3) 0.1871(3) 0.040 Uiso 1 calc R
C33B C 0.7111(7) 0.6583(3) 0.1294(3) 0.0399(14) Uani 1 d .
H33B H 0.7291(7) 0.7102(3) 0.1287(3) 0.048 Uiso 1 calc R
C34B C 0.8109(6) 0.6142(3) 0.0955(3) 0.0407(14) Uani 1 d .
H34B H 0.8967(6) 0.6358(3) 0.0695(3) 0.049 Uiso 1 calc R
C35B C 0.7872(6) 0.5383(4) 0.0989(3) 0.0431(14) Uani 1 d .
H35B H 0.8579(6) 0.5071(4) 0.0761(3) 0.052 Uiso 1 calc R
C36B C 0.6597(6) 0.5063(3) 0.1357(3) 0.0339(12) Uani 1 d .
H36B H 0.6443(6) 0.4537(3) 0.1377(3) 0.041 Uiso 1 calc R
C37B C 0.5567(6) 0.5513(3) 0.1690(2) 0.0281(11) Uani 1 d .

loop_
_atom_type_symbol
_atom_type_description
_atom_type_scat_dispersion_real
_atom_type_scat_dispersion_imag
_atom_type_scat_source
C C 0.0033 0.0016 'International Tables Vol C Tables 4.2.6.8 and 6.1.1.4'
H H 0.0000 0.0000 'International Tables Vol C Tables 4.2.6.8 and 6.1.1.4'
N N 0.0061 0.0033 'International Tables Vol C Tables 4.2.6.8 and 6.1.1.4'
Cl Cl 0.1484 0.1585 'International Tables Vol C Tables 4.2.6.8 and 6.1.1.4'
Cr Cr 0.3209 0.6236 'International Tables Vol C Tables 4.2.6.8 and 6.1.1.4'

loop_
_geom_angle_atom_site_label_1
_geom_angle_atom_site_label_2
_geom_angle_atom_site_label_3
_geom_angle
N21A Cr1A N22A 90.3(2)
N21A Cr1A N2A 90.9(2)
N22A Cr1A N2A 92.8(2)
N21A Cr1A N1A 114.0(2)
N22A Cr1A N1A 155.7(2)
N2A Cr1A N1A 88.06(15)
N21A Cr1A Cl1A 94.17(13)
N22A Cr1A Cl1A 87.62(12)
N2A Cr1A Cl1A 174.95(11)
N1A Cr1A Cl1A 89.50(11)
N2B Cr1B N1B 90.7(2)
N2B Cr1B N21B 90.7(2)
N1B Cr1B N21B 92.5(2)
N2B Cr1B N22B 115.1(2)
N1B Cr1B N22B 154.2(2)
N21B Cr1B N22B 88.2(2)
N2B Cr1B Cl1B 92.96(12)
N1B Cr1B Cl1B 87.40(12)
N21B Cr1B Cl1B 176.36(12)
N22B Cr1B Cl1B 90.38(12)
C2A N1A C11A 114.0(4)
C2A N1A Cr1A 122.8(3)
C11A N1A Cr1A 122.8(3)
C4A N2A C17A 114.2(4)
C4A N2A Cr1A 121.8(3)
C17A N2A Cr1A 122.3(3)
C22A N21A C31A 119.6(4)
C22A N21A Cr1A 126.7(3)
C31A N21A Cr1A 113.5(3)
C24A N22A C37A 118.4(4)
C24A N22A Cr1A 125.8(3)
C37A N22A Cr1A 114.9(3)
C2B N1B C9B 121.6(4)
C2B N1B Cr1B 124.8(4)
C9B N1B Cr1B 113.2(3)
C3N N2B C17B 120.5(4)
C3N N2B Cr1B 126.9(4)
C17B N2B Cr1B 112.5(3)
C22B N21B C31B 114.4(4)
C22B N21B Cr1B 122.5(3)
C31B N21B Cr1B 121.3(3)
C24B N22B C37B 114.6(4)
C24B N22B Cr1B 124.3(3)
C37B N22B Cr1B 120.8(3)
N1A C2A C3A 123.6(4)
N1A C2A C1A 120.9(4)
C3A C2A C1A 115.5(4)
C4A C3A C2A 126.9(5)
N2A C4A C3A 123.7(5)
N2A C4A C5A 120.8(4)
C3A C4A C5A 115.4(4)
C7A C6A C11A 119.0(5)
C8A C7A C6A 121.8(6)
C7A C8A C9A 119.0(6)
C8A C9A C10A 120.0(6)
C11A C10A C9A 120.8(5)
C10A C11A C6A 119.3(5)
C10A C11A N1A 121.7(4)
C6A C11A N1A 119.0(4)
C17A C12A C13A 118.8(5)
C14A C13A C12A 121.4(5)
C13A C14A C15A 119.3(5)
C14A C15A C16A 120.5(5)
C15A C16A C17A 119.6(5)
C12A C17A C16A 120.4(5)
C12A C17A N2A 120.4(4)
C16A C17A N2A 119.2(4)
N21A C22A C23A 123.5(4)
N21A C22A C21A 119.1(5)
C23A C22A C21A 117.3(4)
C22A C23A C24A 127.3(4)
N22A C24A C23A 122.9(4)
N22A C24A C25A 121.4(5)
C23A C24A C25A 115.8(4)
C27A C26A C31A 121.5(5)
C26A C27A C28A 119.4(5)
C27A C28A C29A 120.7(5)
C30A C29A C28A 119.6(5)
C29A C30A C31A 120.2(5)
C26A C31A C30A 118.6(5)
C26A C31A N21A 120.3(4)
C30A C31A N21A 121.0(4)
C33A C32A C37A 119.4(5)
C34A C33A C32A 121.0(5)
C35A C34A C33A 119.3(5)
C34A C35A C36A 120.6(6)
C37A C36A C35A 120.3(6)
C36A C37A C32A 119.2(5)
C36A C37A N22A 119.4(4)
C32A C37A N22A 121.3(4)
N1B C2B C3B 123.1(5)
N1B C2B C1B 120.2(5)
C3B C2B C1B 116.7(4)
N2B C3N C3B 122.6(5)
N2B C3N C5B 119.2(5)
C3B C3N C5B 118.2(5)
C2B C3B C3N 128.5(4)
C9B C6B C7B 119.2(6)
C8B C7B C8B 121.7(6)
C8B C7B C6B 120.8(6)
C7B C8B C9B 120.0(6)
C7B C8B C7B 118.6(6)
C6B C9B C8B 119.7(5)
C6B C9B N1B 118.1(5)
C8B C9B N1B 122.1(5)
C13B C12B C17B 120.9(6)
C14B C13B C12B 118.0(6)
C13B C14B C15B 121.8(6)
C16B C15B C14B 119.8(6)
C15B C16B C17B 121.2(5)
C16B C17B C12B 118.3(5)
C16B C17B N2B 119.5(5)
C12B C17B N2B 121.9(5)
N21B C22B C23B 122.8(5)
N21B C22B C21B 120.7(4)
C23B C22B C21B 116.6(4)
C24B C23B C22B 127.8(5)
N22B C24B C23B 123.0(4)
N22B C24B C25B 121.4(5)
C23B C24B C25B 115.6(5)
C27B C26B C31B 121.0(5)
C26B C27B C28B 120.6(5)
C29B C28B C27B 119.2(5)
C28B C29B C30B 120.5(5)
C31B C30B C29B 120.0(5)
C30B C31B C26B 118.8(4)
C30B C31B N21B 121.6(4)
C26B C31B N21B 119.4(4)
C33B C32B C37B 120.9(5)
C34B C33B C32B 120.3(5)
C33B C34B C35B 119.7(5)
C34B C35B C36B 120.7(5)
C37B C36B C35B 119.9(5)
C36B C37B C32B 118.4(5)
C36B C37B N22B 119.9(4)
C32B C37B N22B 121.7(5)

loop_
_geom_bond_atom_site_label_1
_geom_bond_atom_site_label_2
_geom_bond_distance
Cr1A N21A 1.970(4)
Cr1A N22A 2.021(4)
Cr1A N2A 2.032(4)
Cr1A N1A 2.068(4)
Cr1A Cl1A 2.327(2)
Cr1B N2B 1.964(4)
Cr1B N1B 2.013(4)
Cr1B N21B 2.038(4)
Cr1B N22B 2.060(4)
Cr1B Cl1B 2.3323(15)
N1A C2A 1.329(6)
N1A C11A 1.452(6)
N2A C4A 1.341(6)
N2A C17A 1.456(6)
N21A C22A 1.340(6)
N21A C31A 1.430(6)
N22A C24A 1.325(6)
N22A C37A 1.431(6)
N1B C2B 1.328(6)
N1B C9B 1.430(6)
N2B C3N 1.325(6)
N2B C17B 1.438(6)
N21B C22B 1.339(6)
N21B C31B 1.433(6)
N22B C24B 1.328(6)
N22B C37B 1.446(6)
C1A C2A 1.514(7)
C2A C3A 1.400(7)
C3A C4A 1.396(6)
C4A C5A 1.513(7)
C6A C7A 1.393(8)
C6A C11A 1.408(7)
C7A C8A 1.373(9)
C8A C9A 1.386(9)
C9A C10A 1.404(7)
C10A C11A 1.371(7)
C12A C17A 1.389(6)
C12A C13A 1.394(7)
C13A C14A 1.379(8)
C14A C15A 1.385(8)
C15A C16A 1.391(7)
C16A C17A 1.394(7)
C21A C22A 1.529(7)
C22A C23A 1.389(7)
C23A C24A 1.412(7)
C24A C25A 1.509(7)
C26A C27A 1.373(7)
C26A C31A 1.382(7)
C27A C28A 1.375(8)
C28A C29A 1.388(8)
C29A C30A 1.380(7)
C30A C31A 1.402(7)
C32A C33A 1.390(7)
C32A C37A 1.395(7)
C33A C34A 1.374(8)
C34A C35A 1.376(9)
C35A C36A 1.386(8)
C36A C37A 1.383(7)
C1B C2B 1.516(7)
C2B C3B 1.384(8)
C3N C3B 1.389(8)
C3N C5B 1.513(7)
C6B C9B 1.389(7)
C6B C7B 1.403(8)
C7B C8B 1.372(8)
C7B C8B 1.378(9)
C7B C8B 1.390(9)
C8B C9B 1.393(7)
C12B C13B 1.404(8)
C12B C17B 1.409(7)
C13B C14B 1.379(9)
C14B C15B 1.381(8)
C15B C16B 1.369(8)
C16B C17B 1.387(7)
C21B C22B 1.524(7)
C22B C23B 1.402(7)
C23B C24B 1.399(7)
C24B C25B 1.512(7)
C26B C27B 1.370(7)
C26B C31B 1.396(7)
C27B C28B 1.389(8)
C28B C29B 1.389(8)
C29B C30B 1.394(7)
C30B C31B 1.393(7)
C32B C33B 1.387(7)
C32B C37B 1.390(7)
C33B C34B 1.361(8)
C34B C35B 1.371(8)
C35B C36B 1.401(7)
C36B C37B 1.380(7)
